data_2205383
loop_
_publ_author_name
'Xiang-Chao Zeng'
'Shi-Hai Xu'
'Jian Gu'
'Dong-Sheng Deng'

_publ_section_title 1-Methyl-6,7-dihydropyrrolo[2,3-<i>c</i>]azepine-4,8(1<i>H</i>,5<i>H</i>)-dione
_journal_issue 3
_journal_name_full 'Acta Crystallographica Section E'
_journal_page_first o795
_journal_page_last o796
_journal_paper_doi 10.1107/S1600536805005532
_journal_volume 61
_journal_year 2005
_chemical_formula_iupac 'C9 H10 N2 O2'
_chemical_formula_moiety 'C9 H10 N2 O2'
_chemical_formula_sum 'C9 H10 N2 O2'
_chemical_formula_weight 178.19
_chemical_melting_point 471
_chemical_name_systematic
;
1-Methyl-6,7-dihydropyrrolo[2,3-c]azepine-4,8(1H,5H)-dione
;
_space_group_IT_number 19
_symmetry_cell_setting orthorhombic
_symmetry_space_group_name_Hall 'P 2ac 2ab'
_symmetry_space_group_name_H-M 'P 21 21 21'
_atom_sites_solution_hydrogens geom
_atom_sites_solution_primary direct
_atom_sites_solution_secondary difmap
_audit_creation_method SHELXL-97
_cell_angle_alpha 90.00
_cell_angle_beta 90.00
_cell_angle_gamma 90.00
_cell_formula_units_Z 4
_cell_length_a 8.589(3)
_cell_length_b 8.686(3)
_cell_length_c 11.375(4)
_cell_measurement_reflns_used 863
_cell_measurement_temperature 273(2)
_cell_measurement_theta_max 26.87
_cell_measurement_theta_min 2.97
_cell_volume 848.6(5)
_computing_cell_refinement 'SAINT-Plus (Bruker, 1999)'
_computing_data_collection 'SMART (Bruker,1999)'
_computing_data_reduction SAINT-Plus
_computing_molecular_graphics SHELXTL
_computing_publication_material SHELXTL
_computing_structure_refinement SHELXTL
_computing_structure_solution 'SHELXTL (Bruker,1997)'
_diffrn_ambient_temperature 273(2)
_diffrn_measured_fraction_theta_full 0.994
_diffrn_measured_fraction_theta_max 0.994
_diffrn_measurement_device_type 'Bruker SMART 1K CCD area-detector'
_diffrn_measurement_method '\f and \w scans'
_diffrn_radiation_monochromator graphite
_diffrn_radiation_source 'fine-focus sealed tube'
_diffrn_radiation_type MoK\a
_diffrn_radiation_wavelength 0.71073
_diffrn_reflns_av_R_equivalents 0.0155
_diffrn_reflns_av_sigmaI/netI 0.0112
_diffrn_reflns_limit_h_max 10
_diffrn_reflns_limit_h_min -11
_diffrn_reflns_limit_k_max 11
_diffrn_reflns_limit_k_min -11
_diffrn_reflns_limit_l_max 14
_diffrn_reflns_limit_l_min -11
_diffrn_reflns_number 5343
_diffrn_reflns_theta_full 27.05
_diffrn_reflns_theta_max 27.05
_diffrn_reflns_theta_min 2.95
_diffrn_standards_number 0
_exptl_absorpt_coefficient_mu 0.101
_exptl_absorpt_correction_T_max 0.986
_exptl_absorpt_correction_T_min 0.953
_exptl_absorpt_correction_type multi-scan
_exptl_absorpt_process_details '(SADABS; Sheldrick,1996)'
_exptl_crystal_colour 'pale yellow'
_exptl_crystal_density_diffrn 1.395
_exptl_crystal_density_meas ?
_exptl_crystal_density_method 'not measured'
_exptl_crystal_description block
_exptl_crystal_F_000 376
_exptl_crystal_size_max 0.50
_exptl_crystal_size_mid 0.37
_exptl_crystal_size_min 0.24
_refine_diff_density_max 0.155
_refine_diff_density_min -0.124
_refine_ls_extinction_method none
_refine_ls_goodness_of_fit_ref 1.035
_refine_ls_hydrogen_treatment constr
_refine_ls_matrix_type full
_refine_ls_number_parameters 119
_refine_ls_number_reflns 1088
_refine_ls_number_restraints 0
_refine_ls_restrained_S_all 1.035
_refine_ls_R_factor_all 0.0356
_refine_ls_R_factor_gt 0.0316
_refine_ls_shift/su_max 0.000
_refine_ls_shift/su_mean 0.000
_refine_ls_structure_factor_coef Fsqd
_refine_ls_weighting_details 'calc w=1/[\s^2^(Fo^2^)+(0.0557P)^2^+0.1067P] where P=(Fo^2^+2Fc^2^)/3'
_refine_ls_weighting_scheme calc
_refine_ls_wR_factor_gt 0.0845
_refine_ls_wR_factor_ref 0.0883
_reflns_number_gt 991
_reflns_number_total 1088
_reflns_threshold_expression I>2\s(I)
_cod_data_source_file wn6329.cif
_cod_data_source_block I
_cod_depositor_comments
;
 Moving the _geom_hbond_site_symmetry_A, _geom_hbond_distance_DH,
 _geom_hbond_distance_HA, _geom_hbond_distance_DA, _geom_hbond_angle_DHA,
 _geom_hbond_publ_flag data items into the main _geom_hbond loop.

 Antanas Vaitkus,
 2017-01-29

The following automatic conversions were performed:

'_exptl_crystal_density_meas' value 'none' was changed to '?' - the
value is perceived as not measured.

Automatic conversion script
Id: cif_fix_values 3008 2015-01-20 13:52:24Z robertas 
;
_cod_database_code 2205383
_cod_database_fobs_code 2205383

loop_
_symmetry_equiv_pos_as_xyz
'x, y, z'
'-x+1/2, -y, z+1/2'
'-x, y+1/2, -z+1/2'
'x+1/2, -y+1/2, -z'

loop_
_atom_site_label
_atom_site_fract_x
_atom_site_fract_y
_atom_site_fract_z
_atom_site_U_iso_or_equiv
_atom_site_adp_type
_atom_site_calc_flag
_atom_site_refinement_flags
_atom_site_occupancy
_atom_site_type_symbol
O1 0.04462(17) 0.86100(16) 0.20396(14) 0.0553(4) Uani d . 1 O
O2 0.4332(2) 0.41611(16) 0.40611(13) 0.0603(4) Uani d . 1 O
C1 0.3491(3) 0.8785(2) 0.48757(17) 0.0486(5) Uani d . 1 C
H1 0.3693 0.9474 0.5482 0.058 Uiso calc R 1 H
C2 0.3976(2) 0.7293(2) 0.48375(17) 0.0463(5) Uani d . 1 C
H2 0.4548 0.6780 0.5411 0.056 Uiso calc R 1 H
C3 0.3444(2) 0.6670(2) 0.37587(16) 0.0377(4) Uani d . 1 C
C4 0.2610(2) 0.78326(19) 0.31886(15) 0.0360(4) Uani d . 1 C
C5 0.1620(2) 0.78013(19) 0.21187(16) 0.0381(4) Uani d . 1 C
C6 0.3399(2) 0.5856(2) 0.12434(16) 0.0421(4) Uani d . 1 C
H6A 0.4318 0.6481 0.1375 0.051 Uiso calc R 1 H
H6B 0.3491 0.5396 0.0469 0.051 Uiso calc R 1 H
C7 0.3353(3) 0.4587(2) 0.21540(18) 0.0442(4) Uani d . 1 C
H7A 0.2319 0.4138 0.2155 0.053 Uiso calc R 1 H
H7B 0.4079 0.3788 0.1922 0.053 Uiso calc R 1 H
C8 0.3740(2) 0.5086(2) 0.33844(16) 0.0396(4) Uani d . 1 C
C9 0.2061(3) 1.0644(2) 0.3625(2) 0.0588(6) Uani d . 1 C
H9A 0.2253 1.1314 0.4280 0.088 Uiso calc R 1 H
H9B 0.0961 1.0582 0.3482 0.088 Uiso calc R 1 H
H9C 0.2572 1.1043 0.2939 0.088 Uiso calc R 1 H
N1 0.26655(19) 0.91067(17) 0.38880(14) 0.0415(4) Uani d . 1 N
N2 0.20374(18) 0.68391(18) 0.12651(14) 0.0427(4) Uani d . 1 N
H2A 0.1435 0.6796 0.0662 0.051 Uiso calc R 1 H

loop_
_atom_site_aniso_label
_atom_site_aniso_U_11
_atom_site_aniso_U_22
_atom_site_aniso_U_33
_atom_site_aniso_U_12
_atom_site_aniso_U_13
_atom_site_aniso_U_23
O1 0.0505(8) 0.0500(8) 0.0654(9) 0.0118(7) -0.0083(7) -0.0023(7)
O2 0.0819(11) 0.0502(8) 0.0490(8) 0.0186(8) 0.0033(8) 0.0124(7)
C1 0.0553(11) 0.0513(10) 0.0394(9) -0.0077(10) 0.0038(9) -0.0100(9)
C2 0.0528(11) 0.0521(11) 0.0341(9) -0.0020(9) -0.0011(8) 0.0020(8)
C3 0.0400(8) 0.0388(8) 0.0343(8) -0.0020(8) 0.0036(7) 0.0030(7)
C4 0.0371(8) 0.0327(8) 0.0382(9) -0.0030(7) 0.0060(7) -0.0001(7)
C5 0.0379(8) 0.0341(8) 0.0424(9) -0.0019(8) 0.0006(7) 0.0053(7)
C6 0.0449(9) 0.0466(9) 0.0350(8) 0.0019(9) 0.0050(8) -0.0042(8)
C7 0.0487(10) 0.0370(8) 0.0470(10) 0.0027(8) 0.0041(9) -0.0040(8)
C8 0.0419(10) 0.0377(8) 0.0393(9) 0.0026(8) 0.0072(7) 0.0071(8)
C9 0.0639(13) 0.0349(9) 0.0776(16) 0.0030(9) 0.0029(12) -0.0073(10)
N1 0.0448(8) 0.0360(7) 0.0436(8) -0.0006(7) 0.0061(7) -0.0058(7)
N2 0.0455(8) 0.0468(8) 0.0357(8) 0.0018(7) -0.0047(6) -0.0003(7)

loop_
_atom_type_symbol
_atom_type_description
_atom_type_scat_dispersion_real
_atom_type_scat_dispersion_imag
_atom_type_scat_source
C C 0.0033 0.0000 'International Tables Vol C Tables 4.2.6.8 and 6.1.1.4'
H H 0.0000 0.0000 'International Tables Vol C Tables 4.2.6.8 and 6.1.1.4'
N N 0.0061 0.0000 'International Tables Vol C Tables 4.2.6.8 and 6.1.1.4'
O O 0.0106 0.0000 'International Tables Vol C Tables 4.2.6.8 and 6.1.1.4'

loop_
_geom_angle_atom_site_label_1
_geom_angle_atom_site_label_2
_geom_angle_atom_site_label_3
_geom_angle
N1 C1 C2 109.23(17)
N1 C1 H1 125.4
C2 C1 H1 125.4
C1 C2 C3 107.00(18)
C1 C2 H2 126.5
C3 C2 H2 126.5
C4 C3 C2 106.92(16)
C4 C3 C8 129.35(17)
C2 C3 C8 123.73(17)
N1 C4 C3 107.34(16)
N1 C4 C5 120.86(15)
C3 C4 C5 131.33(16)
O1 C5 N2 121.70(18)
O1 C5 C4 121.20(17)
N2 C5 C4 117.09(15)
N2 C6 C7 113.37(15)
N2 C6 H6A 108.9
C7 C6 H6A 108.9
N2 C6 H6B 108.9
C7 C6 H6B 108.9
H6A C6 H6B 107.7
C8 C7 C6 114.97(15)
C8 C7 H7A 108.5
C6 C7 H7A 108.5
C8 C7 H7B 108.5
C6 C7 H7B 108.5
H7A C7 H7B 107.5
O2 C8 C3 120.47(17)
O2 C8 C7 119.26(17)
C3 C8 C7 120.25(16)
N1 C9 H9A 109.5
N1 C9 H9B 109.5
H9A C9 H9B 109.5
N1 C9 H9C 109.5
H9A C9 H9C 109.5
H9B C9 H9C 109.5
C1 N1 C4 109.49(15)
C1 N1 C9 122.87(17)
C4 N1 C9 127.48(17)
C5 N2 C6 126.91(15)
C5 N2 H2A 116.5
C6 N2 H2A 116.5

loop_
_geom_bond_atom_site_label_1
_geom_bond_atom_site_label_2
_geom_bond_distance
O1 C5 1.232(2)
O2 C8 1.223(2)
C1 N1 1.358(3)
C1 C2 1.362(3)
C1 H1 0.9300
C2 C3 1.417(3)
C2 H2 0.9300
C3 C4 1.398(2)
C3 C8 1.462(2)
C4 N1 1.364(2)
C4 C5 1.485(3)
C5 N2 1.330(2)
C6 N2 1.448(2)
C6 C7 1.513(3)
C6 H6A 0.9700
C6 H6B 0.9700
C7 C8 1.502(3)
C7 H7A 0.9700
C7 H7B 0.9700
C9 N1 1.463(2)
C9 H9A 0.9600
C9 H9B 0.9600
C9 H9C 0.9600
N2 H2A 0.8600

loop_
_geom_hbond_atom_site_label_D
_geom_hbond_atom_site_label_H
_geom_hbond_atom_site_label_A
_geom_hbond_site_symmetry_A
_geom_hbond_distance_DH
_geom_hbond_distance_HA
_geom_hbond_distance_DA
_geom_hbond_angle_DHA
_geom_hbond_publ_flag
N2 H2A O2 2_564 0.86 2.11 2.902(2) 153 y

loop_
_geom_torsion_atom_site_label_1
_geom_torsion_atom_site_label_2
_geom_torsion_atom_site_label_3
_geom_torsion_atom_site_label_4
_geom_torsion
N1 C1 C2 C3 1.1(2)
C1 C2 C3 C4 -1.3(2)
C1 C2 C3 C8 179.56(17)
C2 C3 C4 N1 1.0(2)
C8 C3 C4 N1 -179.88(17)
C2 C3 C4 C5 -170.87(18)
C8 C3 C4 C5 8.2(3)
N1 C4 C5 O1 -26.5(3)
C3 C4 C5 O1 144.5(2)
N1 C4 C5 N2 154.99(17)
C3 C4 C5 N2 -34.0(3)
N2 C6 C7 C8 -77.9(2)
C4 C3 C8 O2 -170.83(19)
C2 C3 C8 O2 8.1(3)
C4 C3 C8 C7 10.5(3)
C2 C3 C8 C7 -170.54(18)
C6 C7 C8 O2 -151.04(18)
C6 C7 C8 C3 27.6(3)
C2 C1 N1 C4 -0.4(2)
C2 C1 N1 C9 -176.17(19)
C3 C4 N1 C1 -0.4(2)
C5 C4 N1 C1 172.52(16)
C3 C4 N1 C9 175.10(18)
C5 C4 N1 C9 -12.0(3)
O1 C5 N2 C6 178.71(16)
C4 C5 N2 C6 -2.8(3)
C7 C6 N2 C5 66.9(2)

loop_
_cod_related_entry_id
_cod_related_entry_database
_cod_related_entry_code
1 ChemSpider 8662950
